data_1508107
loop_
_publ_author_name
'Bonyhady, Simon J.'
'Collis, David'
'Frenking, Gernot'
'Holzmann, Nicole'
'Jones, Cameron'
'Stasch, Andreas'

_publ_section_title
;
 Synthesis of a stable adduct of dialane(4) (Al2H4) via hydrogenation of a
 magnesium(I) dimer.
;
_journal_issue 10
_journal_name_full 'Nature chemistry'
_journal_page_first 865
_journal_page_last 869
_journal_paper_doi 10.1038/nchem.762
_journal_volume 2
_journal_year 2010
_chemical_formula_sum 'C86 H120 Al2 I2 N6'
_chemical_formula_weight 1545.64
_chemical_name_systematic
; 
 ? 
;
_space_group_IT_number 2
_symmetry_cell_setting triclinic
_symmetry_space_group_name_Hall '-P 1'
_symmetry_space_group_name_H-M 'P -1'
_atom_sites_solution_hydrogens geom
_atom_sites_solution_primary direct
_atom_sites_solution_secondary difmap
_audit_creation_method SHELXL-97
_cell_angle_alpha 111.76(3)
_cell_angle_beta 93.91(3)
_cell_angle_gamma 114.89(3)
_cell_formula_units_Z 1
_cell_length_a 11.992(2)
_cell_length_b 13.192(3)
_cell_length_c 15.969(3)
_cell_measurement_temperature 123(2)
_cell_volume 2051.6(12)
_computing_structure_refinement 'SHELXL-97 (Sheldrick, 1997)'
_computing_structure_solution 'SHELXS-97 (Sheldrick, 1990)'
_diffrn_ambient_temperature 123(2)
_diffrn_measured_fraction_theta_full 0.992
_diffrn_measured_fraction_theta_max 0.992
_diffrn_measurement_device_type 'Nonius Kappa CCD'
_diffrn_radiation_monochromator graphite
_diffrn_radiation_source 'fine-focus sealed tube'
_diffrn_radiation_type MoK\a
_diffrn_radiation_wavelength 0.71073
_diffrn_reflns_av_R_equivalents 0.0260
_diffrn_reflns_av_sigmaI/netI 0.0395
_diffrn_reflns_limit_h_max 15
_diffrn_reflns_limit_h_min -15
_diffrn_reflns_limit_k_max 17
_diffrn_reflns_limit_k_min -17
_diffrn_reflns_limit_l_max 21
_diffrn_reflns_limit_l_min -21
_diffrn_reflns_number 18459
_diffrn_reflns_theta_full 28.00
_diffrn_reflns_theta_max 28.00
_diffrn_reflns_theta_min 2.99
_exptl_absorpt_coefficient_mu 0.834
_exptl_absorpt_correction_T_max 0.850
_exptl_absorpt_correction_T_min 0.729
_exptl_absorpt_correction_type multi-scan
_exptl_absorpt_process_details 'Sortav (Blessing, 1995)'
_exptl_crystal_colour colourless
_exptl_crystal_density_diffrn 1.251
_exptl_crystal_density_method 'not measured'
_exptl_crystal_description block
_exptl_crystal_F_000 810
_exptl_crystal_size_max 0.40
_exptl_crystal_size_mid 0.30
_exptl_crystal_size_min 0.20
_refine_diff_density_max 1.296
_refine_diff_density_min -0.935
_refine_diff_density_rms 0.081
_refine_ls_extinction_method none
_refine_ls_goodness_of_fit_ref 1.055
_refine_ls_hydrogen_treatment constr
_refine_ls_matrix_type full
_refine_ls_number_parameters 445
_refine_ls_number_reflns 9810
_refine_ls_number_restraints 0
_refine_ls_restrained_S_all 1.055
_refine_ls_R_factor_all 0.0520
_refine_ls_R_factor_gt 0.0380
_refine_ls_shift/su_max 0.001
_refine_ls_shift/su_mean 0.000
_refine_ls_structure_factor_coef Fsqd
_refine_ls_weighting_details 'calc w=1/[\s^2^(Fo^2^)+(0.0410P)^2^+2.5176P] where P=(Fo^2^+2Fc^2^)/3'
_refine_ls_weighting_scheme calc
_refine_ls_wR_factor_gt 0.0924
_refine_ls_wR_factor_ref 0.0999
_reflns_number_gt 8170
_reflns_number_total 9810
_reflns_threshold_expression >2sigma(I)
_cod_data_source_file nchem.762-s12.cif
_cod_data_source_block compound17a
_cod_original_cell_volume 2051.5(12)
_cod_original_sg_symbol_H-M P-1
_cod_database_code 1508107

loop_
_symmetry_equiv_pos_as_xyz
'x, y, z'
'-x, -y, -z'

loop_
_atom_site_label
_atom_site_type_symbol
_atom_site_fract_x
_atom_site_fract_y
_atom_site_fract_z
_atom_site_U_iso_or_equiv
_atom_site_adp_type
_atom_site_occupancy
_atom_site_symmetry_multiplicity
_atom_site_calc_flag
_atom_site_refinement_flags
I1 I 0.571447(18) 0.746938(16) 0.697741(13) 0.03078(7) Uani 1 1 d .
Al1 Al 0.51201(6) 0.52020(6) 0.58746(5) 0.01550(14) Uani 1 1 d .
N1 N 0.39688(17) 0.39007(17) 0.61394(13) 0.0154(4) Uani 1 1 d .
C1 C 0.4948(2) 0.3764(2) 0.64921(15) 0.0150(4) Uani 1 1 d .
N2 N 0.60510(17) 0.47004(17) 0.65180(13) 0.0154(4) Uani 1 1 d .
C2 C 0.2707(2) 0.3450(2) 0.62678(16) 0.0149(4) Uani 1 1 d .
N3 N 0.47866(18) 0.28258(18) 0.67223(14) 0.0192(4) Uani 1 1 d .
C3 C 0.2515(2) 0.3912(2) 0.71658(17) 0.0205(5) Uani 1 1 d .
C4 C 0.1259(2) 0.3515(2) 0.72407(19) 0.0254(5) Uani 1 1 d .
H4 H 0.1117 0.3815 0.7841 0.030 Uiso 1 1 calc R
C5 C 0.0227(2) 0.2704(2) 0.6472(2) 0.0274(6) Uani 1 1 d .
H5 H -0.0614 0.2451 0.6542 0.033 Uiso 1 1 calc R
C6 C 0.0423(2) 0.2261(2) 0.55991(19) 0.0229(5) Uani 1 1 d .
H6 H -0.0291 0.1705 0.5068 0.028 Uiso 1 1 calc R
C7 C 0.1655(2) 0.2614(2) 0.54797(16) 0.0173(4) Uani 1 1 d .
C8 C 0.3582(3) 0.4857(3) 0.80486(18) 0.0299(6) Uani 1 1 d .
H8 H 0.4413 0.4975 0.7902 0.036 Uiso 1 1 calc R
C9 C 0.3583(3) 0.6112(3) 0.8397(2) 0.0464(8) Uani 1 1 d .
H9A H 0.3667 0.6390 0.7904 0.070 Uiso 1 1 calc R
H9B H 0.4302 0.6732 0.8952 0.070 Uiso 1 1 calc R
H9C H 0.2782 0.6014 0.8559 0.070 Uiso 1 1 calc R
C10 C 0.3456(3) 0.4437(4) 0.8826(2) 0.0514(9) Uani 1 1 d .
H10A H 0.2711 0.4440 0.9042 0.077 Uiso 1 1 calc R
H10B H 0.4226 0.5008 0.9350 0.077 Uiso 1 1 calc R
H10C H 0.3351 0.3593 0.8586 0.077 Uiso 1 1 calc R
C11 C 0.1790(2) 0.2040(2) 0.45007(17) 0.0226(5) Uani 1 1 d .
H11 H 0.2716 0.2318 0.4544 0.027 Uiso 1 1 calc R
C12 C 0.1306(3) 0.2462(3) 0.3856(2) 0.0406(7) Uani 1 1 d .
H12A H 0.0438 0.2311 0.3878 0.061 Uiso 1 1 calc R
H12B H 0.1303 0.1993 0.3214 0.061 Uiso 1 1 calc R
H12C H 0.1866 0.3354 0.4061 0.061 Uiso 1 1 calc R
C13 C 0.1074(3) 0.0608(2) 0.4065(2) 0.0336(6) Uani 1 1 d .
H13A H 0.1300 0.0332 0.4511 0.050 Uiso 1 1 calc R
H13B H 0.1312 0.0270 0.3491 0.050 Uiso 1 1 calc R
H13C H 0.0152 0.0310 0.3917 0.050 Uiso 1 1 calc R
C14 C 0.7338(2) 0.4921(2) 0.67352(17) 0.0173(4) Uani 1 1 d .
C15 C 0.8138(2) 0.5801(2) 0.76432(17) 0.0211(5) Uani 1 1 d .
C16 C 0.9396(2) 0.6041(3) 0.7852(2) 0.0287(6) Uani 1 1 d .
H16 H 0.9936 0.6619 0.8465 0.034 Uiso 1 1 calc R
C17 C 0.9873(2) 0.5453(3) 0.7183(2) 0.0309(6) Uani 1 1 d .
H17 H 1.0728 0.5612 0.7340 0.037 Uiso 1 1 calc R
C18 C 0.9101(2) 0.4635(2) 0.6288(2) 0.0258(5) Uani 1 1 d .
H18 H 0.9441 0.4249 0.5829 0.031 Uiso 1 1 calc R
C19 C 0.7833(2) 0.4358(2) 0.60369(17) 0.0195(5) Uani 1 1 d .
C20 C 0.7695(2) 0.6512(2) 0.84136(17) 0.0248(5) Uani 1 1 d .
H20 H 0.6779 0.6241 0.8159 0.030 Uiso 1 1 calc R
C21 C 0.7814(4) 0.6267(3) 0.9272(2) 0.0434(8) Uani 1 1 d .
H21A H 0.7337 0.5370 0.9083 0.065 Uiso 1 1 calc R
H21B H 0.7466 0.6696 0.9729 0.065 Uiso 1 1 calc R
H21C H 0.8714 0.6579 0.9555 0.065 Uiso 1 1 calc R
C22 C 0.8477(3) 0.7921(3) 0.8732(2) 0.0353(6) Uani 1 1 d .
H22A H 0.9368 0.8210 0.9020 0.053 Uiso 1 1 calc R
H22B H 0.8132 0.8355 0.9188 0.053 Uiso 1 1 calc R
H22C H 0.8428 0.8097 0.8189 0.053 Uiso 1 1 calc R
C23 C 0.7090(2) 0.3538(2) 0.50152(17) 0.0215(5) Uani 1 1 d .
H23 H 0.6196 0.3397 0.4960 0.026 Uiso 1 1 calc R
C24 C 0.7039(3) 0.2264(3) 0.4620(2) 0.0348(6) Uani 1 1 d .
H24A H 0.7900 0.2376 0.4617 0.052 Uiso 1 1 calc R
H24B H 0.6485 0.1755 0.3979 0.052 Uiso 1 1 calc R
H24C H 0.6698 0.1845 0.5010 0.052 Uiso 1 1 calc R
C25 C 0.7669(3) 0.4205(3) 0.4425(2) 0.0356(7) Uani 1 1 d .
H25A H 0.7618 0.4979 0.4632 0.053 Uiso 1 1 calc R
H25B H 0.7197 0.3666 0.3766 0.053 Uiso 1 1 calc R
H25C H 0.8564 0.4398 0.4500 0.053 Uiso 1 1 calc R
C26 C 0.3641(2) 0.1588(2) 0.61286(19) 0.0230(5) Uani 1 1 d .
H26 H 0.2978 0.1773 0.5911 0.028 Uiso 1 1 calc R
C27 C 0.3900(3) 0.0850(3) 0.5243(2) 0.0328(6) Uani 1 1 d .
H27A H 0.4243 0.1366 0.4917 0.049 Uiso 1 1 calc R
H27B H 0.3104 0.0100 0.4832 0.049 Uiso 1 1 calc R
H27C H 0.4521 0.0611 0.5414 0.049 Uiso 1 1 calc R
C28 C 0.3051(3) 0.0820(3) 0.6650(2) 0.0360(7) Uani 1 1 d .
H28A H 0.3646 0.0573 0.6851 0.054 Uiso 1 1 calc R
H28B H 0.2254 0.0074 0.6234 0.054 Uiso 1 1 calc R
H28C H 0.2875 0.1319 0.7198 0.054 Uiso 1 1 calc R
C29 C 0.5832(2) 0.2967(2) 0.73863(19) 0.0239(5) Uani 1 1 d .
H29 H 0.6555 0.3821 0.7577 0.029 Uiso 1 1 calc R
C30 C 0.5495(3) 0.2945(3) 0.8288(2) 0.0386(7) Uani 1 1 d .
H30A H 0.5162 0.3526 0.8544 0.058 Uiso 1 1 calc R
H30B H 0.6260 0.3194 0.8745 0.058 Uiso 1 1 calc R
H30C H 0.4846 0.2102 0.8153 0.058 Uiso 1 1 calc R
C31 C 0.6359(3) 0.2073(3) 0.6976(2) 0.0398(7) Uani 1 1 d .
H31A H 0.5706 0.1221 0.6816 0.060 Uiso 1 1 calc R
H31B H 0.7112 0.2305 0.7437 0.060 Uiso 1 1 calc R
H31C H 0.6598 0.2118 0.6411 0.060 Uiso 1 1 calc R
C32 C 0.2167(3) 0.0283(4) 0.8795(3) 0.0520(9) Uani 1 1 d .
H32 H 0.1544 0.0552 0.8861 0.062 Uiso 1 1 calc R
C33 C 0.1856(4) -0.0889(4) 0.8126(3) 0.0660(13) Uani 1 1 d .
H33 H 0.1014 -0.1434 0.7729 0.079 Uiso 1 1 calc R
C34 C 0.2770(5) -0.1268(4) 0.8035(3) 0.0672(13) Uani 1 1 d .
H34 H 0.2558 -0.2073 0.7572 0.081 Uiso 1 1 calc R
C35 C 0.3970(4) -0.0495(4) 0.8605(3) 0.0550(10) Uani 1 1 d .
H35 H 0.4600 -0.0756 0.8543 0.066 Uiso 1 1 calc R
C36 C 0.4268(3) 0.0656(3) 0.9266(3) 0.0466(8) Uani 1 1 d .
H36 H 0.5109 0.1193 0.9667 0.056 Uiso 1 1 calc R
C37 C 0.3385(3) 0.1053(3) 0.9363(2) 0.0424(7) Uani 1 1 d .
H37 H 0.3613 0.1863 0.9824 0.051 Uiso 1 1 calc R
C38 C 1.0783(3) 0.7987(3) 1.1491(2) 0.0408(7) Uani 1 1 d .
H38 H 1.0355 0.8051 1.1972 0.049 Uiso 1 1 calc R
C39 C 1.0844(3) 0.6918(3) 1.1014(2) 0.0388(7) Uani 1 1 d .
H39 H 1.0462 0.6240 1.1168 0.047 Uiso 1 1 calc R
C40 C 1.1457(3) 0.6818(3) 1.0309(2) 0.0418(7) Uani 1 1 d .
H40 H 1.1495 0.6074 0.9977 0.050 Uiso 1 1 calc R
C41 C 1.2014(3) 0.7809(4) 1.0089(2) 0.0439(8) Uani 1 1 d .
H41 H 1.2436 0.7746 0.9604 0.053 Uiso 1 1 calc R
C42 C 1.1958(3) 0.8880(4) 1.0569(3) 0.0494(9) Uani 1 1 d .
H42 H 1.2340 0.9559 1.0417 0.059 Uiso 1 1 calc R
C43 C 1.1349(3) 0.8975(3) 1.1270(2) 0.0452(8) Uani 1 1 d .
H43 H 1.1317 0.9722 1.1605 0.054 Uiso 1 1 calc R

loop_
_atom_site_aniso_label
_atom_site_aniso_U_11
_atom_site_aniso_U_22
_atom_site_aniso_U_33
_atom_site_aniso_U_23
_atom_site_aniso_U_13
_atom_site_aniso_U_12
I1 0.03441(11) 0.02441(10) 0.03072(11) 0.00781(7) 0.00607(7) 0.01592(8)
Al1 0.0139(3) 0.0161(3) 0.0183(3) 0.0094(3) 0.0046(3) 0.0071(3)
N1 0.0123(9) 0.0175(9) 0.0187(10) 0.0103(8) 0.0051(7) 0.0070(7)
C1 0.0159(10) 0.0165(10) 0.0132(10) 0.0073(9) 0.0047(8) 0.0076(9)
N2 0.0118(9) 0.0173(9) 0.0185(10) 0.0099(8) 0.0034(7) 0.0065(7)
C2 0.0139(10) 0.0151(10) 0.0195(11) 0.0104(9) 0.0062(8) 0.0074(8)
N3 0.0173(9) 0.0176(10) 0.0240(11) 0.0120(8) 0.0048(8) 0.0073(8)
C3 0.0207(11) 0.0219(12) 0.0206(12) 0.0105(10) 0.0072(9) 0.0104(10)
C4 0.0264(13) 0.0285(13) 0.0271(13) 0.0138(11) 0.0164(11) 0.0155(11)
C5 0.0188(12) 0.0280(13) 0.0401(16) 0.0179(12) 0.0154(11) 0.0117(10)
C6 0.0152(11) 0.0204(12) 0.0316(14) 0.0130(11) 0.0040(10) 0.0062(9)
C7 0.0181(11) 0.0155(10) 0.0203(12) 0.0104(9) 0.0043(9) 0.0077(9)
C8 0.0267(13) 0.0389(15) 0.0175(12) 0.0067(11) 0.0060(10) 0.0151(12)
C9 0.0422(18) 0.0342(17) 0.0363(18) -0.0015(14) 0.0049(14) 0.0114(14)
C10 0.050(2) 0.090(3) 0.0294(17) 0.0319(18) 0.0142(15) 0.041(2)
C11 0.0216(12) 0.0206(12) 0.0190(12) 0.0073(10) 0.0025(9) 0.0064(10)
C12 0.060(2) 0.0465(18) 0.0249(15) 0.0198(14) 0.0104(14) 0.0306(16)
C13 0.0326(15) 0.0219(13) 0.0323(15) 0.0033(11) 0.0051(12) 0.0093(12)
C14 0.0143(10) 0.0187(11) 0.0228(12) 0.0129(9) 0.0052(9) 0.0080(9)
C15 0.0190(11) 0.0226(12) 0.0211(12) 0.0112(10) 0.0035(9) 0.0085(10)
C16 0.0212(12) 0.0287(14) 0.0302(14) 0.0118(11) -0.0026(11) 0.0093(11)
C17 0.0154(12) 0.0320(14) 0.0457(17) 0.0176(13) 0.0039(11) 0.0121(11)
C18 0.0204(12) 0.0251(13) 0.0375(15) 0.0151(11) 0.0113(11) 0.0141(10)
C19 0.0186(11) 0.0185(11) 0.0250(12) 0.0119(10) 0.0075(9) 0.0098(9)
C20 0.0236(12) 0.0306(14) 0.0160(12) 0.0085(10) 0.0035(10) 0.0112(11)
C21 0.063(2) 0.0383(17) 0.0233(15) 0.0149(13) 0.0077(14) 0.0185(16)
C22 0.0456(17) 0.0348(16) 0.0248(14) 0.0117(12) 0.0114(13) 0.0198(14)
C23 0.0235(12) 0.0218(12) 0.0228(12) 0.0098(10) 0.0094(10) 0.0133(10)
C24 0.0484(18) 0.0261(14) 0.0329(15) 0.0102(12) 0.0111(13) 0.0228(13)
C25 0.0416(17) 0.0357(16) 0.0306(15) 0.0179(13) 0.0138(13) 0.0161(13)
C26 0.0184(11) 0.0171(11) 0.0320(14) 0.0117(10) 0.0041(10) 0.0068(9)
C27 0.0311(14) 0.0249(13) 0.0385(16) 0.0094(12) 0.0081(12) 0.0143(12)
C28 0.0298(15) 0.0280(14) 0.0485(18) 0.0233(14) 0.0111(13) 0.0069(12)
C29 0.0201(12) 0.0293(13) 0.0292(13) 0.0205(11) 0.0048(10) 0.0115(10)
C30 0.0338(15) 0.0547(19) 0.0327(16) 0.0305(15) 0.0072(13) 0.0165(14)
C31 0.0355(16) 0.0488(19) 0.051(2) 0.0272(16) 0.0100(14) 0.0295(15)
C32 0.0423(19) 0.073(3) 0.046(2) 0.035(2) 0.0171(16) 0.0241(18)
C33 0.052(2) 0.069(3) 0.0332(19) 0.0250(19) -0.0057(17) -0.007(2)
C34 0.108(4) 0.040(2) 0.034(2) 0.0121(16) 0.030(2) 0.021(2)
C35 0.074(3) 0.054(2) 0.060(2) 0.033(2) 0.039(2) 0.040(2)
C36 0.0361(17) 0.0458(19) 0.051(2) 0.0211(17) 0.0131(15) 0.0136(15)
C37 0.0414(18) 0.0347(16) 0.0423(18) 0.0132(14) 0.0167(15) 0.0132(14)
C38 0.0438(18) 0.0394(17) 0.0290(16) 0.0132(13) 0.0116(13) 0.0128(14)
C39 0.0355(16) 0.0342(16) 0.0393(17) 0.0186(14) 0.0035(13) 0.0094(13)
C40 0.0316(15) 0.0438(18) 0.0368(17) 0.0063(14) -0.0007(13) 0.0184(14)
C41 0.0288(15) 0.068(2) 0.0299(16) 0.0213(16) 0.0096(13) 0.0192(16)
C42 0.0432(19) 0.054(2) 0.050(2) 0.0356(18) 0.0137(16) 0.0117(16)
C43 0.054(2) 0.0312(16) 0.0416(19) 0.0133(14) 0.0122(16) 0.0150(15)

loop_
_atom_type_symbol
_atom_type_description
_atom_type_scat_dispersion_real
_atom_type_scat_dispersion_imag
_atom_type_scat_source
C C 0.0033 0.0016 'International Tables Vol C Tables 4.2.6.8 and 6.1.1.4'
H H 0.0000 0.0000 'International Tables Vol C Tables 4.2.6.8 and 6.1.1.4'
N N 0.0061 0.0033 'International Tables Vol C Tables 4.2.6.8 and 6.1.1.4'
Al Al 0.0645 0.0514 'International Tables Vol C Tables 4.2.6.8 and 6.1.1.4'
I I -0.4742 1.8119 'International Tables Vol C Tables 4.2.6.8 and 6.1.1.4'

loop_
_geom_angle_atom_site_label_1
_geom_angle_atom_site_label_2
_geom_angle_atom_site_label_3
_geom_angle
_geom_angle_site_symmetry_3
N1 Al1 N2 69.77(8) .
N1 Al1 I1 118.04(7) .
N2 Al1 I1 107.20(7) .
N1 Al1 Al1 117.87(8) 2_666
N2 Al1 Al1 125.45(8) 2_666
I1 Al1 Al1 112.45(5) 2_666
C1 N1 C2 127.28(19) .
C1 N1 Al1 91.65(14) .
C2 N1 Al1 138.15(15) .
N3 C1 N2 128.8(2) .
N3 C1 N1 124.5(2) .
N2 C1 N1 106.59(18) .
C1 N2 C14 129.82(19) .
C1 N2 Al1 91.44(13) .
C14 N2 Al1 136.91(15) .
C7 C2 C3 120.1(2) .
C7 C2 N1 119.2(2) .
C3 C2 N1 120.6(2) .
C1 N3 C29 120.59(19) .
C1 N3 C26 116.20(19) .
C29 N3 C26 121.94(19) .
C4 C3 C2 118.2(2) .
C4 C3 C8 117.8(2) .
C2 C3 C8 124.0(2) .
C5 C4 C3 122.0(2) .
C4 C5 C6 119.5(2) .
C5 C6 C7 121.3(2) .
C6 C7 C2 119.0(2) .
C6 C7 C11 118.1(2) .
C2 C7 C11 122.9(2) .
C3 C8 C10 112.0(3) .
C3 C8 C9 109.8(2) .
C10 C8 C9 108.9(3) .
C7 C11 C12 111.7(2) .
C7 C11 C13 111.6(2) .
C12 C11 C13 109.0(2) .
C19 C14 C15 120.3(2) .
C19 C14 N2 120.9(2) .
C15 C14 N2 118.5(2) .
C16 C15 C14 118.8(2) .
C16 C15 C20 117.9(2) .
C14 C15 C20 123.3(2) .
C17 C16 C15 121.1(3) .
C18 C17 C16 119.6(2) .
C17 C18 C19 121.9(3) .
C18 C19 C14 118.1(2) .
C18 C19 C23 118.1(2) .
C14 C19 C23 123.6(2) .
C15 C20 C21 112.4(2) .
C15 C20 C22 110.8(2) .
C21 C20 C22 108.1(2) .
C19 C23 C25 109.8(2) .
C19 C23 C24 113.5(2) .
C25 C23 C24 109.2(2) .
N3 C26 C28 114.5(2) .
N3 C26 C27 111.6(2) .
C28 C26 C27 112.3(2) .
N3 C29 C31 115.3(2) .
N3 C29 C30 112.8(2) .
C31 C29 C30 110.4(2) .
C37 C32 C33 119.2(4) .
C34 C33 C32 119.9(4) .
C35 C34 C33 120.1(4) .
C34 C35 C36 119.7(4) .
C37 C36 C35 121.2(4) .
C36 C37 C32 119.9(3) .
C39 C38 C43 119.7(3) .
C38 C39 C40 120.3(3) .
C39 C40 C41 119.6(3) .
C42 C41 C40 120.0(3) .
C41 C42 C43 120.1(3) .
C42 C43 C38 120.2(3) .

loop_
_geom_bond_atom_site_label_1
_geom_bond_atom_site_label_2
_geom_bond_distance
_geom_bond_site_symmetry_2
I1 Al1 2.5854(14) .
Al1 N1 1.912(2) .
Al1 N2 1.926(2) .
Al1 Al1 2.6128(15) 2_666
N1 C1 1.375(3) .
N1 C2 1.435(3) .
C1 N3 1.360(3) .
C1 N2 1.362(3) .
N2 C14 1.436(3) .
C2 C7 1.405(3) .
C2 C3 1.413(3) .
N3 C29 1.486(3) .
N3 C26 1.496(3) .
C3 C4 1.401(3) .
C3 C8 1.513(4) .
C4 C5 1.374(4) .
C5 C6 1.376(4) .
C6 C7 1.400(3) .
C7 C11 1.518(3) .
C8 C10 1.530(4) .
C8 C9 1.537(4) .
C11 C12 1.524(4) .
C11 C13 1.539(4) .
C14 C19 1.412(3) .
C14 C15 1.413(3) .
C15 C16 1.392(3) .
C15 C20 1.525(4) .
C16 C17 1.383(4) .
C17 C18 1.378(4) .
C18 C19 1.395(3) .
C19 C23 1.519(4) .
C20 C21 1.531(4) .
C20 C22 1.537(4) .
C23 C25 1.527(4) .
C23 C24 1.532(4) .
C26 C28 1.524(4) .
C26 C27 1.529(4) .
C29 C31 1.527(4) .
C29 C30 1.529(4) .
C32 C37 1.370(5) .
C32 C33 1.381(6) .
C33 C34 1.379(7) .
C34 C35 1.356(6) .
C35 C36 1.361(5) .
C36 C37 1.359(5) .
C38 C39 1.368(5) .
C38 C43 1.382(5) .
C39 C40 1.382(5) .
C40 C41 1.384(5) .
C41 C42 1.368(5) .
C42 C43 1.374(5) .
